data_4033076
loop_
_publ_author_name
'S\;aczewski, Jaros\/law'
'Fedorowicz, Joanna'
'Gdaniec, Maria'
'Wi\'sniewska, Paulina'
'Sieniawska, Emilia'
'Dra\.zba, Zuzanna'
'Rzewnicka, Justyna'
'Balewski, \/Lukasz'

_publ_section_title
;
 The Elusive Paal-Knorr Intermediates in the Trofimov Synthesis of
 Pyrroles: Experimental and Theoretical Studies.
;
_journal_issue 18
_journal_name_full 'The Journal of organic chemistry'
_journal_page_first 9737
_journal_page_last 9743
_journal_paper_doi 10.1021/acs.joc.7b01851
_journal_volume 82
_journal_year 2017
_chemical_formula_moiety 'C13 H14 N2 O4'
_chemical_formula_sum 'C13 H14 N2 O4'
_chemical_formula_weight 262.26
_chemical_name_systematic '(E)-Ethyl 3-(4,6-dimethyl-3-oxoisoxazolo[3,4-b]pyridin-1(3H)-yl)acrylate'
_space_group_crystal_system triclinic
_space_group_IT_number 2
_space_group_name_Hall '-P 1'
_space_group_name_H-M_alt 'P -1'
_symmetry_space_group_name_Hall '-P 1'
_symmetry_space_group_name_H-M 'P -1'
_atom_sites_solution_hydrogens geom
_atom_sites_solution_primary direct
_audit_creation_date 2017-07-21
_audit_creation_method
;
Olex2 1.2
(compiled 2017.03.28 svn.r3405 for OlexSys, GUI svn.r5337)
;
_cell_angle_alpha 69.107(11)
_cell_angle_beta 76.089(10)
_cell_angle_gamma 74.028(11)
_cell_formula_units_Z 2
_cell_length_a 6.7758(8)
_cell_length_b 9.5853(11)
_cell_length_c 11.3689(13)
_cell_measurement_reflns_used 3649
_cell_measurement_temperature 294
_cell_measurement_theta_max 25.1860
_cell_measurement_theta_min 3.3480
_cell_volume 654.83(14)
_computing_cell_refinement 'CrysAlisPro 1.171.38.41 (Rigaku OD, 2015)'
_computing_data_collection 'CrysAlisPro 1.171.38.41 (Rigaku OD, 2015)'
_computing_data_reduction 'CrysAlisPro 1.171.38.41 (Rigaku OD, 2015)'
_computing_molecular_graphics 'Olex2 (Dolomanov et al., 2009)'
_computing_publication_material 'Olex2 (Dolomanov et al., 2009)'
_computing_structure_refinement 'ShelXL (Sheldrick, 2015)'
_computing_structure_solution 'ShelXT (Sheldrick, 2015)'
_diffrn_ambient_temperature 294
_diffrn_detector 'CCD plate'
_diffrn_detector_area_resol_mean 16.1544
_diffrn_detector_type Eos
_diffrn_measured_fraction_theta_full 0.999
_diffrn_measured_fraction_theta_max 0.999
_diffrn_measurement_details
;
List of Runs (angles in degrees, time in seconds):

  # Type    Start    End  Width  t~exp~   \w     \q     \k     \f   Frames
--------------------------------------------------------------------------
  1  \w    -54.00  46.00   1.00   17.50    --   15.67 -77.00 -60.00  100
  2  \w    -25.00  58.00   1.00   17.50    --   15.67 -99.00  60.00   83
  3  \w     -6.00  84.00   1.00   17.50    --   15.67  57.00 -90.00   90
  4  \w    -87.00  13.00   1.00   17.50    --  -16.84 -77.00-180.00  100
  5  \w    -37.00  52.00   1.00   17.50    --  -16.84  57.00 120.00   89
  6  \w    -37.00  52.00   1.00   17.50    --  -16.84  57.00-150.00   89
  7  \w    -86.00   5.00   1.00   17.50    --  -16.84 -57.00  60.00   91
  8  \w    -86.00   5.00   1.00   17.50    --  -16.84 -57.00 -30.00   91
  9  \w    -77.00   0.00   1.00   17.50    --  -16.84 129.00 140.84   77
 10  \w    -57.00  89.00   1.00   17.50    --   15.67   0.00-150.00  146
 11  \w    -57.00  89.00   1.00   17.50    --   15.67   0.00-180.00  146
 12  \w    -25.00  58.00   1.00   17.50    --   15.67 -99.00   0.00   83
 13  \w    -25.00  58.00   1.00   17.50    --   15.67 -99.00 -30.00   83
 14  \w    -93.00 -92.00   1.00   17.50    --  -16.84 179.00 -90.00    1
;
_diffrn_measurement_device 'four-circle diffractometer'
_diffrn_measurement_device_type 'Xcalibur, Eos'
_diffrn_measurement_method '\w scans'
_diffrn_orient_matrix_type 'CrysAlisPro convention (1999,Acta A55,543-557)'
_diffrn_orient_matrix_UB_11 0.0088676000
_diffrn_orient_matrix_UB_12 0.0762901000
_diffrn_orient_matrix_UB_13 -0.0354441000
_diffrn_orient_matrix_UB_21 -0.0583811000
_diffrn_orient_matrix_UB_22 0.0001592000
_diffrn_orient_matrix_UB_23 -0.0441567000
_diffrn_orient_matrix_UB_31 -0.0931349000
_diffrn_orient_matrix_UB_32 0.0271971000
_diffrn_orient_matrix_UB_33 0.0369902000
_diffrn_radiation_monochromator graphite
_diffrn_radiation_probe x-ray
_diffrn_radiation_type MoK\a
_diffrn_radiation_wavelength 0.71073
_diffrn_reflns_av_R_equivalents 0.0385
_diffrn_reflns_av_unetI/netI 0.0272
_diffrn_reflns_Laue_measured_fraction_full 0.999
_diffrn_reflns_Laue_measured_fraction_max 0.999
_diffrn_reflns_limit_h_max 8
_diffrn_reflns_limit_h_min -8
_diffrn_reflns_limit_k_max 11
_diffrn_reflns_limit_k_min -11
_diffrn_reflns_limit_l_max 13
_diffrn_reflns_limit_l_min -13
_diffrn_reflns_number 15047
_diffrn_reflns_point_group_measured_fraction_full 0.999
_diffrn_reflns_point_group_measured_fraction_max 0.999
_diffrn_reflns_theta_full 25.027
_diffrn_reflns_theta_max 25.027
_diffrn_reflns_theta_min 3.167
_diffrn_source 'fine-focus sealed X-ray tube'
_diffrn_source_type 'Enhance (Mo) X-ray Source'
_exptl_absorpt_coefficient_mu 0.100
_exptl_absorpt_correction_T_max 1.00000
_exptl_absorpt_correction_T_min 0.98971
_exptl_absorpt_correction_type multi-scan
_exptl_absorpt_process_details
;
CrysAlisPro 1.171.38.41 (Rigaku Oxford Diffraction, 2015)
Empirical absorption correction using spherical harmonics,
 implemented in SCALE3 ABSPACK scaling algorithm.
;
_exptl_crystal_colour colourless
_exptl_crystal_colour_primary colourless
_exptl_crystal_density_diffrn 1.330
_exptl_crystal_description needle
_exptl_crystal_F_000 276
_exptl_crystal_size_max 0.4
_exptl_crystal_size_mid 0.2
_exptl_crystal_size_min 0.1
_refine_diff_density_max 0.127
_refine_diff_density_min -0.198
_refine_diff_density_rms 0.043
_refine_ls_extinction_method none
_refine_ls_goodness_of_fit_ref 1.044
_refine_ls_hydrogen_treatment constr
_refine_ls_matrix_type full
_refine_ls_number_parameters 177
_refine_ls_number_reflns 2315
_refine_ls_number_restraints 0
_refine_ls_restrained_S_all 1.044
_refine_ls_R_factor_all 0.0763
_refine_ls_R_factor_gt 0.0496
_refine_ls_shift/su_max 0.000
_refine_ls_shift/su_mean 0.000
_refine_ls_structure_factor_coef Fsqd
_refine_ls_weighting_details 'w=1/[\s^2^(Fo^2^)+(0.1000P)^2^] where P=(Fo^2^+2Fc^2^)/3'
_refine_ls_weighting_scheme calc
_refine_ls_wR_factor_gt 0.1449
_refine_ls_wR_factor_ref 0.1678
_reflns_Friedel_coverage 0.000
_reflns_number_gt 1538
_reflns_number_total 2315
_reflns_threshold_expression 'I > 2\s(I)'
_cod_data_source_file jo7b01851_si_002.cif
_cod_data_source_block 2a
_cod_original_cell_volume 654.84(15)
_cod_database_code 4033076
_shelx_shelxl_version_number 2016/6
_shelx_space_group_comment
;
The symmetry employed for this shelxl refinement is uniquely defined
by the following loop, which should always be used as a source of
symmetry information in preference to the above space-group names.
They are only intended as comments.
;
_reflns_odcompleteness_completeness 99.88
_reflns_odcompleteness_iscentric 1
_reflns_odcompleteness_theta 25.30
_olex2_refinement_description
;
1. Fixed Uiso
 At 1.2 times of:
  All C(H) groups, All C(H,H) groups, All C(H,H,H,H,H,H) groups
 At 1.5 times of:
  All C(H,H,H) groups
2. Others
 Sof(H11D)=Sof(H11E)=Sof(H11F)=1-FVAR(1)
 Sof(H11A)=Sof(H11B)=Sof(H11C)=FVAR(1)
 Sof(H12D)=Sof(H12E)=Sof(H12F)=1-FVAR(2)
 Sof(H12A)=Sof(H12B)=Sof(H12C)=FVAR(2)
3.a Secondary CH2 refined with riding coordinates:
 C18(H18A,H18B)
3.b Aromatic/amide H refined with riding coordinates:
 C5(H5), C13(H13), C14(H14)
3.c Disordered Me refined as rotating group:
 C11(H11A,H11B,H11C,H11D,H11E,H11F), C12(H12A,H12B,H12C,H12D,H12E,H12F)
3.d Idealised Me refined as rotating group:
 C19(H19A,H19B,H19C)
;
_olex2_date_sample_data_collection 2016-04-11
_olex2_submission_original_sample_id jf042
_olex2_submission_special_instructions 'No special instructions were received'
_oxdiff_exptl_absorpt_empirical_details
;
Empirical correction (ABSPACK) includes:
- Absorption correction using spherical harmonics
- Frame scaling
;
_oxdiff_exptl_absorpt_empirical_full_max 1.056
_oxdiff_exptl_absorpt_empirical_full_min 0.933

loop_
_space_group_symop_operation_xyz
'x, y, z'
'-x, -y, -z'

loop_
_atom_site_label
_atom_site_type_symbol
_atom_site_fract_x
_atom_site_fract_y
_atom_site_fract_z
_atom_site_U_iso_or_equiv
_atom_site_adp_type
_atom_site_occupancy
_atom_site_site_symmetry_order
_atom_site_calc_flag
_atom_site_refinement_flags_posn
_atom_site_refinement_flags_occupancy
N1 N 0.2278(3) 0.69325(19) 0.41289(15) 0.0717(6) Uani 1 1 d . .
O2 O 0.1562(3) 0.80508(16) 0.47487(13) 0.0853(6) Uani 1 1 d . .
C3 C 0.1204(4) 0.7301(3) 0.6064(2) 0.0791(7) Uani 1 1 d . .
C4 C 0.1641(3) 0.4393(2) 0.72812(17) 0.0605(6) Uani 1 1 d . .
C5 C 0.2246(3) 0.3042(2) 0.70083(17) 0.0633(6) Uani 1 1 d . .
H5 H 0.225498 0.213171 0.767686 0.076 Uiso 1 1 calc R .
C6 C 0.2848(3) 0.2985(2) 0.57625(17) 0.0616(6) Uani 1 1 d . .
N7 N 0.2910(2) 0.42347(18) 0.47317(14) 0.0595(5) Uani 1 1 d . .
C8 C 0.2327(3) 0.5524(2) 0.50241(17) 0.0533(5) Uani 1 1 d . .
C9 C 0.1698(3) 0.5694(2) 0.62227(17) 0.0561(5) Uani 1 1 d . .
O10 O 0.0614(4) 0.8049(2) 0.67688(16) 0.1226(8) Uani 1 1 d . .
C11 C 0.0969(5) 0.4458(3) 0.86163(19) 0.0956(9) Uani 1 1 d . .
H11A H -0.014379 0.392273 0.902692 0.115 Uiso 0.55(3) 1 calc GR P
H11B H 0.049806 0.550342 0.860163 0.115 Uiso 0.55(3) 1 calc GR P
H11C H 0.211973 0.398783 0.907799 0.115 Uiso 0.55(3) 1 calc GR P
H11D H 0.179312 0.501992 0.877744 0.115 Uiso 0.45(3) 1 calc GR P
H11E H 0.115127 0.343924 0.920273 0.115 Uiso 0.45(3) 1 calc GR P
H11F H -0.047039 0.495482 0.872637 0.115 Uiso 0.45(3) 1 calc GR P
C12 C 0.3508(4) 0.1489(3) 0.5508(2) 0.0904(8) Uani 1 1 d . .
H12A H 0.479212 0.094525 0.582062 0.108 Uiso 0.70(2) 1 calc GR P
H12B H 0.370090 0.165968 0.460691 0.108 Uiso 0.70(2) 1 calc GR P
H12C H 0.245771 0.089897 0.593303 0.108 Uiso 0.70(2) 1 calc GR P
H12D H 0.250836 0.139068 0.508642 0.108 Uiso 0.30(2) 1 calc GR P
H12E H 0.359959 0.067625 0.630013 0.108 Uiso 0.30(2) 1 calc GR P
H12F H 0.484278 0.143696 0.497401 0.108 Uiso 0.30(2) 1 calc GR P
C13 C 0.2565(3) 0.7389(2) 0.28314(18) 0.0633(6) Uani 1 1 d . .
H13 H 0.303356 0.663142 0.243803 0.076 Uiso 1 1 calc R .
C14 C 0.2232(3) 0.8829(3) 0.20818(19) 0.0723(6) Uani 1 1 d . .
H14 H 0.176576 0.960546 0.245465 0.087 Uiso 1 1 calc R .
C15 C 0.2569(4) 0.9233(3) 0.0705(2) 0.0768(7) Uani 1 1 d . .
O16 O 0.2253(3) 1.05186(19) -0.00028(15) 0.1044(7) Uani 1 1 d . .
O17 O 0.3279(3) 0.8024(2) 0.02855(14) 0.0908(6) Uani 1 1 d . .
C18 C 0.3612(6) 0.8325(4) -0.1072(2) 0.1217(12) Uani 1 1 d . .
H18A H 0.230072 0.848512 -0.135210 0.146 Uiso 1 1 calc R .
H18B H 0.416113 0.924621 -0.149751 0.146 Uiso 1 1 calc R .
C19 C 0.5017(7) 0.7090(5) -0.1400(3) 0.1516(16) Uani 1 1 d . .
H19A H 0.522646 0.729851 -0.230693 0.227 Uiso 1 1 calc GR .
H19B H 0.446458 0.618241 -0.098334 0.227 Uiso 1 1 calc GR .
H19C H 0.632018 0.694498 -0.113377 0.227 Uiso 1 1 calc GR .

loop_
_atom_site_aniso_label
_atom_site_aniso_U_11
_atom_site_aniso_U_22
_atom_site_aniso_U_33
_atom_site_aniso_U_23
_atom_site_aniso_U_13
_atom_site_aniso_U_12
N1 0.1120(15) 0.0463(10) 0.0444(10) -0.0014(8) -0.0124(9) -0.0141(9)
O2 0.1421(15) 0.0450(8) 0.0566(9) -0.0044(7) -0.0188(8) -0.0131(8)
C3 0.123(2) 0.0544(13) 0.0517(13) -0.0091(11) -0.0180(12) -0.0110(12)
C4 0.0711(13) 0.0578(13) 0.0411(10) -0.0043(9) -0.0067(9) -0.0119(10)
C5 0.0829(14) 0.0477(11) 0.0436(11) 0.0015(9) -0.0076(9) -0.0120(10)
C6 0.0764(14) 0.0473(11) 0.0489(11) -0.0039(9) -0.0099(9) -0.0082(9)
N7 0.0739(11) 0.0511(10) 0.0436(9) -0.0069(8) -0.0085(7) -0.0089(8)
C8 0.0641(12) 0.0442(11) 0.0425(10) -0.0013(9) -0.0105(8) -0.0113(9)
C9 0.0707(13) 0.0485(11) 0.0420(10) -0.0076(9) -0.0095(9) -0.0094(9)
O10 0.222(2) 0.0644(11) 0.0730(12) -0.0286(10) -0.0228(12) -0.0083(13)
C11 0.146(2) 0.0801(17) 0.0459(13) -0.0119(12) -0.0047(13) -0.0190(16)
C12 0.137(2) 0.0521(13) 0.0673(15) -0.0127(12) -0.0107(14) -0.0094(14)
C13 0.0786(14) 0.0580(12) 0.0433(11) 0.0018(10) -0.0118(9) -0.0202(10)
C14 0.0951(16) 0.0554(13) 0.0528(13) 0.0036(10) -0.0163(11) -0.0173(11)
C15 0.1000(17) 0.0604(15) 0.0535(13) 0.0108(12) -0.0185(11) -0.0236(12)
O16 0.1546(17) 0.0669(11) 0.0642(11) 0.0195(9) -0.0259(10) -0.0254(10)
O17 0.1368(15) 0.0721(11) 0.0452(9) 0.0047(8) -0.0185(8) -0.0201(10)
C18 0.183(3) 0.107(2) 0.0501(16) -0.0025(15) -0.0244(17) -0.015(2)
C19 0.188(4) 0.165(4) 0.068(2) -0.029(2) -0.010(2) -0.002(3)

loop_
_atom_type_symbol
_atom_type_description
_atom_type_scat_dispersion_real
_atom_type_scat_dispersion_imag
_atom_type_scat_source
C C 0.0033 0.0016 'International Tables Vol C Tables 4.2.6.8 and 6.1.1.4'
H H 0.0000 0.0000 'International Tables Vol C Tables 4.2.6.8 and 6.1.1.4'
N N 0.0061 0.0033 'International Tables Vol C Tables 4.2.6.8 and 6.1.1.4'
O O 0.0106 0.0060 'International Tables Vol C Tables 4.2.6.8 and 6.1.1.4'

loop_
_geom_angle_atom_site_label_1
_geom_angle_atom_site_label_2
_geom_angle_atom_site_label_3
_geom_angle
C8 N1 O2 108.84(15)
C13 N1 O2 118.60(16)
C13 N1 C8 132.12(18)
C3 O2 N1 107.76(15)
O2 C3 C9 106.61(18)
O10 C3 O2 118.6(2)
O10 C3 C9 134.8(2)
C5 C4 C9 114.91(17)
C5 C4 C11 122.25(18)
C9 C4 C11 122.84(19)
C4 C5 H5 118.9
C4 C5 C6 122.17(18)
C6 C5 H5 118.9
C5 C6 C12 120.44(18)
N7 C6 C5 123.47(18)
N7 C6 C12 116.09(16)
C8 N7 C6 113.05(15)
N1 C8 C9 109.20(17)
N7 C8 N1 123.14(16)
N7 C8 C9 127.66(17)
C4 C9 C3 133.66(18)
C8 C9 C3 107.58(17)
C8 C9 C4 118.75(18)
C4 C11 H11A 109.5
C4 C11 H11B 109.5
C4 C11 H11C 109.5
C4 C11 H11D 109.5
C4 C11 H11E 109.5
C4 C11 H11F 109.5
H11A C11 H11B 109.5
H11A C11 H11C 109.5
H11A C11 H11D 141.1
H11A C11 H11E 56.3
H11A C11 H11F 56.3
H11B C11 H11C 109.5
H11B C11 H11D 56.3
H11B C11 H11E 141.1
H11B C11 H11F 56.3
H11C C11 H11D 56.3
H11C C11 H11E 56.3
H11C C11 H11F 141.1
H11D C11 H11E 109.5
H11D C11 H11F 109.5
H11E C11 H11F 109.5
C6 C12 H12A 109.5
C6 C12 H12B 109.5
C6 C12 H12C 109.5
C6 C12 H12D 109.5
C6 C12 H12E 109.5
C6 C12 H12F 109.5
H12A C12 H12B 109.5
H12A C12 H12C 109.5
H12A C12 H12D 141.1
H12A C12 H12E 56.3
H12A C12 H12F 56.3
H12B C12 H12C 109.5
H12B C12 H12D 56.3
H12B C12 H12E 141.1
H12B C12 H12F 56.3
H12C C12 H12D 56.3
H12C C12 H12E 56.3
H12C C12 H12F 141.1
H12D C12 H12E 109.5
H12D C12 H12F 109.5
H12E C12 H12F 109.5
N1 C13 H13 117.3
C14 C13 N1 125.3(2)
C14 C13 H13 117.3
C13 C14 H14 118.8
C13 C14 C15 122.4(2)
C15 C14 H14 118.8
O16 C15 C14 124.3(3)
O16 C15 O17 122.5(2)
O17 C15 C14 113.16(19)
C15 O17 C18 116.7(2)
O17 C18 H18A 109.7
O17 C18 H18B 109.7
H18A C18 H18B 108.2
C19 C18 O17 110.0(2)
C19 C18 H18A 109.7
C19 C18 H18B 109.7
C18 C19 H19A 109.5
C18 C19 H19B 109.5
C18 C19 H19C 109.5
H19A C19 H19B 109.5
H19A C19 H19C 109.5
H19B C19 H19C 109.5

loop_
_geom_bond_atom_site_label_1
_geom_bond_atom_site_label_2
_geom_bond_distance
N1 O2 1.403(2)
N1 C8 1.368(2)
N1 C13 1.362(2)
O2 C3 1.402(3)
C3 C9 1.436(3)
C3 O10 1.189(3)
C4 C5 1.370(3)
C4 C9 1.392(3)
C4 C11 1.495(3)
C5 H5 0.9300
C5 C6 1.393(3)
C6 N7 1.346(2)
C6 C12 1.490(3)
N7 C8 1.324(2)
C8 C9 1.381(3)
C11 H11A 0.9600
C11 H11B 0.9600
C11 H11C 0.9600
C11 H11D 0.9600
C11 H11E 0.9600
C11 H11F 0.9600
C12 H12A 0.9600
C12 H12B 0.9600
C12 H12C 0.9600
C12 H12D 0.9600
C12 H12E 0.9600
C12 H12F 0.9600
C13 H13 0.9300
C13 C14 1.328(3)
C14 H14 0.9300
C14 C15 1.448(3)
C15 O16 1.201(3)
C15 O17 1.333(3)
O17 C18 1.438(3)
C18 H18A 0.9700
C18 H18B 0.9700
C18 C19 1.404(4)
C19 H19A 0.9600
C19 H19B 0.9600
C19 H19C 0.9600
